data_2224262
loop_
_publ_author_name
'Shahid, Muhammad'
'Munawar, Munawar Ali'
'Nadeem, Sohail'
'Nasir, Waqar'
'Salim, Muhammad'

_publ_section_title
;
 2-Bromo-4-methylbenzonitrile
;
_journal_coeditor_code HB5232
_journal_issue 12
_journal_name_full 'Acta Crystallographica Section E'
_journal_page_first o3166
_journal_paper_doi 10.1107/S1600536809048983
_journal_volume 65
_journal_year 2009
_chemical_formula_iupac 'C8 H6 Br N'
_chemical_formula_moiety 'C8 H6 Br N'
_chemical_formula_sum 'C8 H6 Br N'
_chemical_formula_weight 196.05
_chemical_name_common
;
2-bromo-4-methylbenzonitrile
;
_chemical_name_systematic
;
2-bromo-4-methylbenzonitrile
;
_space_group_IT_number 2
_symmetry_cell_setting triclinic
_symmetry_space_group_name_Hall '-P 1'
_symmetry_space_group_name_H-M 'P -1'
_atom_sites_solution_hydrogens geom
_atom_sites_solution_primary direct
_atom_sites_solution_secondary difmap
_audit_creation_method SHELXL-97
_cell_angle_alpha 69.243(7)
_cell_angle_beta 64.375(8)
_cell_angle_gamma 87.567(8)
_cell_formula_units_Z 2
_cell_length_a 7.5168(11)
_cell_length_b 7.8383(11)
_cell_length_c 7.9428(11)
_cell_measurement_reflns_used 3073
_cell_measurement_temperature 296(2)
_cell_measurement_theta_max 21.15
_cell_measurement_theta_min 2.18
_cell_volume 391.14(10)
_computing_cell_refinement 'SAINT (Bruker, 2007)'
_computing_data_collection 'APEX2 (Bruker, 2007)'
_computing_data_reduction 'SAINT (Bruker, 2007)'
_computing_molecular_graphics 'ORTEP-3 (Farrugia, 1997) and PLATON (Spek, 2009)'
_computing_publication_material
;
WinGX (Farrugia, 1999) and PLATON (Spek, 2009)
;
_computing_structure_refinement 'SHELXL97 (Sheldrick, 2008)'
_computing_structure_solution 'SHELXS97 (Sheldrick, 2008)'
_diffrn_ambient_temperature 296(2)
_diffrn_measured_fraction_theta_full 0.997
_diffrn_measured_fraction_theta_max 0.987
_diffrn_measurement_device_type 'Bruker Kappa APEXII CCD'
_diffrn_measurement_method '\f and \w scans'
_diffrn_radiation_monochromator graphite
_diffrn_radiation_source 'fine-focus sealed tube'
_diffrn_radiation_type MoK\a
_diffrn_radiation_wavelength 0.71073
_diffrn_reflns_av_R_equivalents 0.0247
_diffrn_reflns_av_sigmaI/netI 0.0294
_diffrn_reflns_limit_h_max 9
_diffrn_reflns_limit_h_min -9
_diffrn_reflns_limit_k_max 10
_diffrn_reflns_limit_k_min -10
_diffrn_reflns_limit_l_max 10
_diffrn_reflns_limit_l_min -10
_diffrn_reflns_number 8084
_diffrn_reflns_theta_full 26.00
_diffrn_reflns_theta_max 28.32
_diffrn_reflns_theta_min 2.80
_diffrn_standards_number 0
_exptl_absorpt_coefficient_mu 5.172
_exptl_absorpt_correction_T_max 0.440
_exptl_absorpt_correction_T_min 0.226
_exptl_absorpt_correction_type multi-scan
_exptl_absorpt_process_details '(SADABS; Bruker, 2007)'
_exptl_crystal_colour colourless
_exptl_crystal_density_diffrn 1.665
_exptl_crystal_density_method 'not measured'
_exptl_crystal_description block
_exptl_crystal_F_000 192
_exptl_crystal_size_max 0.41
_exptl_crystal_size_mid 0.28
_exptl_crystal_size_min 0.19
_refine_diff_density_max 0.444
_refine_diff_density_min -0.491
_refine_ls_extinction_method none
_refine_ls_goodness_of_fit_ref 1.007
_refine_ls_hydrogen_treatment constr
_refine_ls_matrix_type full
_refine_ls_number_parameters 92
_refine_ls_number_reflns 1921
_refine_ls_number_restraints 0
_refine_ls_restrained_S_all 1.007
_refine_ls_R_factor_all 0.0672
_refine_ls_R_factor_gt 0.0332
_refine_ls_shift/su_max 0.000
_refine_ls_shift/su_mean 0.000
_refine_ls_structure_factor_coef Fsqd
_refine_ls_weighting_details 'calc w=1/[\s^2^(Fo^2^)+(0.0326P)^2^+0.2649P] where P=(Fo^2^+2Fc^2^)/3'
_refine_ls_weighting_scheme calc
_refine_ls_wR_factor_gt 0.0731
_refine_ls_wR_factor_ref 0.0839
_reflns_number_gt 1244
_reflns_number_total 1921
_reflns_threshold_expression I>2\s(I)
_cod_data_source_file hb5232.cif
_cod_data_source_block I
_cod_depositor_comments
;
The following automatic conversions were performed:
'_symmetry_cell_setting' value 'Triclinic' changed to 'triclinic'
according to '/home/saulius/struct/CIF-dictionaries/cif_core.dic'
dictionary named 'cif_core.dic' version 2.4.1 from 2010-06-29.

Automatic conversion script
Id: cif_fix_enum 1527 2010-12-29 10:47:43Z saulius 

The following automatic conversions were performed:

'_symmetry_cell_setting' value 'Triclinic' changed to 'triclinic'
according to /home/saulius/struct/CIF-dictionaries/cif_core.dic
dictionary named 'cif_core.dic' version 2.4.1 from 2010-06-29.

Automatic conversion script
Id: cif_fix_values 1715 2011-07-08 13:25:40Z adriana 
;
_cod_database_code 2224262
_cod_database_fobs_code 2224262

loop_
_symmetry_equiv_pos_as_xyz
'x, y, z'
'-x, -y, -z'

loop_
_atom_site_type_symbol
_atom_site_label
_atom_site_fract_x
_atom_site_fract_y
_atom_site_fract_z
_atom_site_U_iso_or_equiv
_atom_site_adp_type
_atom_site_calc_flag
_atom_site_refinement_flags
_atom_site_occupancy
_atom_site_disorder_assembly
_atom_site_disorder_group
Br Br1 0.32613(7) 0.89370(4) 0.35907(6) 0.07874(19) Uani d . 1 . .
C C1 0.2019(4) 0.3498(4) 0.7427(4) 0.0525(7) Uani d . 1 . .
C C2 0.2395(4) 0.5395(4) 0.6606(4) 0.0512(7) Uani d . 1 . .
H H2 0.2419 0.6033 0.7387 0.061 Uiso calc R 1 . .
C C3 0.2732(4) 0.6352(4) 0.4660(4) 0.0457(6) Uani d . 1 . .
C C4 0.2711(4) 0.5439(4) 0.3461(4) 0.0445(6) Uani d . 1 . .
C C5 0.2349(5) 0.3537(4) 0.4270(5) 0.0532(7) Uani d . 1 . .
H H5 0.2337 0.2899 0.3485 0.064 Uiso calc R 1 . .
C C6 0.2008(5) 0.2588(4) 0.6222(5) 0.0582(8) Uani d . 1 . .
H H6 0.1765 0.1310 0.6747 0.070 Uiso calc R 1 . .
C C7 0.1639(6) 0.2446(5) 0.9569(5) 0.0764(10) Uani d . 1 . .
H H7A 0.2191 0.3191 1.0006 0.115 Uiso calc R 1 . .
H H7B 0.2253 0.1339 0.9654 0.115 Uiso calc R 1 . .
H H7C 0.0231 0.2136 1.0415 0.115 Uiso calc R 1 . .
C C8 0.3088(5) 0.6413(4) 0.1400(5) 0.0540(7) Uani d . 1 . .
N N1 0.3389(5) 0.7126(4) -0.0230(5) 0.0771(9) Uani d . 1 . .

loop_
_atom_site_aniso_label
_atom_site_aniso_U_11
_atom_site_aniso_U_22
_atom_site_aniso_U_33
_atom_site_aniso_U_12
_atom_site_aniso_U_13
_atom_site_aniso_U_23
Br1 0.1226(4) 0.0413(2) 0.0893(3) 0.01752(18) -0.0609(3) -0.02676(18)
C1 0.0514(18) 0.0578(18) 0.0451(17) 0.0061(14) -0.0231(14) -0.0136(14)
C2 0.0571(18) 0.0587(18) 0.0515(18) 0.0159(14) -0.0288(15) -0.0308(15)
C3 0.0525(17) 0.0403(14) 0.0491(17) 0.0096(12) -0.0251(14) -0.0193(13)
C4 0.0449(16) 0.0480(16) 0.0410(16) 0.0047(12) -0.0188(13) -0.0174(13)
C5 0.0641(19) 0.0478(16) 0.0525(18) 0.0029(14) -0.0249(15) -0.0249(14)
C6 0.069(2) 0.0437(16) 0.056(2) 0.0005(14) -0.0258(16) -0.0151(15)
C7 0.086(3) 0.085(3) 0.050(2) 0.007(2) -0.0321(19) -0.0132(18)
C8 0.0586(19) 0.0560(18) 0.0478(19) -0.0003(14) -0.0225(15) -0.0205(15)
N1 0.098(2) 0.077(2) 0.0512(18) -0.0056(17) -0.0332(17) -0.0171(16)

loop_
_atom_type_symbol
_atom_type_description
_atom_type_scat_dispersion_real
_atom_type_scat_dispersion_imag
_atom_type_scat_source
C C 0.0033 0.0016 'International Tables Vol C Tables 4.2.6.8 and 6.1.1.4'
H H 0.0000 0.0000 'International Tables Vol C Tables 4.2.6.8 and 6.1.1.4'
N N 0.0061 0.0033 'International Tables Vol C Tables 4.2.6.8 and 6.1.1.4'
Br Br -0.2901 2.4595 'International Tables Vol C Tables 4.2.6.8 and 6.1.1.4'

loop_
_geom_angle_atom_site_label_1
_geom_angle_atom_site_label_2
_geom_angle_atom_site_label_3
_geom_angle_site_symmetry_1
_geom_angle_site_symmetry_3
_geom_angle
_geom_angle_publ_flag
C2 C1 C6 . . 118.2(3) ?
C2 C1 C7 . . 121.0(3) ?
C6 C1 C7 . . 120.8(3) ?
C3 C2 C1 . . 121.0(3) ?
C3 C2 H2 . . 119.5 ?
C1 C2 H2 . . 119.5 ?
C2 C3 C4 . . 120.8(3) ?
C2 C3 Br1 . . 119.6(2) ?
C4 C3 Br1 . . 119.6(2) ?
C5 C4 C3 . . 118.6(3) ?
C5 C4 C8 . . 119.6(3) ?
C3 C4 C8 . . 121.8(3) ?
C6 C5 C4 . . 120.3(3) ?
C6 C5 H5 . . 119.9 ?
C4 C5 H5 . . 119.9 ?
C5 C6 C1 . . 121.2(3) ?
C5 C6 H6 . . 119.4 ?
C1 C6 H6 . . 119.4 ?
C1 C7 H7A . . 109.5 ?
C1 C7 H7B . . 109.5 ?
H7A C7 H7B . . 109.5 ?
C1 C7 H7C . . 109.5 ?
H7A C7 H7C . . 109.5 ?
H7B C7 H7C . . 109.5 ?
N1 C8 C4 . . 177.7(3) ?

loop_
_geom_bond_atom_site_label_1
_geom_bond_atom_site_label_2
_geom_bond_site_symmetry_2
_geom_bond_distance
_geom_bond_publ_flag
Br1 C3 . 1.882(3) ?
C1 C2 . 1.380(4) ?
C1 C6 . 1.384(4) ?
C1 C7 . 1.503(4) ?
C2 C3 . 1.368(4) ?
C2 H2 . 0.9300 ?
C3 C4 . 1.384(4) ?
C4 C5 . 1.383(4) ?
C4 C8 . 1.440(4) ?
C5 C6 . 1.371(4) ?
C5 H5 . 0.9300 ?
C6 H6 . 0.9300 ?
C7 H7A . 0.9600 ?
C7 H7B . 0.9600 ?
C7 H7C . 0.9600 ?
C8 N1 . 1.133(4) ?

loop_
_cod_related_entry_id
_cod_related_entry_database
_cod_related_entry_code
1 ChemSpider 717137
